data_4314499
loop_
_publ_author_name
'Jean-Charles Buffet'
'Jun Okuda'
'Polly L. Arnold'

_publ_contact_author_address
;
School of Chemistry
Joseph Black Building, University of Edinburgh,
West Mains Road, Edinburgh, EH9 3JJ, UK.
;
_publ_contact_author_email Polly.Arnold@ed.ac.uk
_publ_contact_author_fax '+44 131 650 6453'
_publ_contact_author_name 'Polly L Arnold'
_publ_contact_author_phone '+44 131 650 5429'
_publ_section_title
;
 Chiral Indium Alkoxide Complexes as Initiators for the Stereoselective
 Ring-Opening Polymerization of rac-Lactide
;
_journal_name_full 'Inorganic Chemistry'
_journal_page_first 419
_journal_page_last 426
_journal_paper_doi 10.1021/ic900740n
_journal_volume 49
_journal_year 2010
_chemical_formula_moiety 'C34 H78 In N O4 P2 Si2'
_chemical_formula_sum 'C34 H78 In N O4 P2 Si2'
_chemical_formula_weight 797.91
_chemical_name_systematic
;
 ?
;
_space_group_IT_number 13
_symmetry_cell_setting monoclinic
_symmetry_space_group_name_Hall '-P 2yac'
_symmetry_space_group_name_H-M 'P 1 2/n 1'
_atom_sites_solution_hydrogens geom
_atom_sites_solution_primary direct
_atom_sites_solution_secondary difmap
_audit_creation_method SHELXL-97
_cell_angle_alpha 90.00
_cell_angle_beta 92.340(2)
_cell_angle_gamma 90.00
_cell_formula_units_Z 2
_cell_length_a 13.5420(7)
_cell_length_b 10.9614(6)
_cell_length_c 14.4927(8)
_cell_measurement_reflns_used 6157
_cell_measurement_temperature 150(2)
_cell_measurement_theta_max 30.5
_cell_measurement_theta_min 1.9
_cell_volume 2149.5(2)
_computing_cell_refinement 'SAINT (Siemans, 1995)'
_computing_data_collection 'SMART (Siemans, 1993)'
_computing_data_reduction 'SAINT (Siemans, 1995)'
_computing_molecular_graphics 'ORTEP (Farrugia, 1997)'
_computing_publication_material 'enCIFer (Allen et al., 2004)'
_computing_structure_refinement 'SHELXL-97 (Sheldrick, 1997)'
_computing_structure_solution 'SIR-92 (Giacovazzo, 1994)'
_diffrn_ambient_temperature 150(2)
_diffrn_measured_fraction_theta_full 1.000
_diffrn_measured_fraction_theta_max 0.939
_diffrn_measurement_device_type 'Bruker SMART APEX CCD area detector'
_diffrn_measurement_method 'omega scans'
_diffrn_radiation_monochromator graphite
_diffrn_radiation_source 'fine-focus sealed tube'
_diffrn_radiation_type MoK\a
_diffrn_radiation_wavelength 0.71073
_diffrn_reflns_av_R_equivalents 0.0307
_diffrn_reflns_av_sigmaI/netI 0.0307
_diffrn_reflns_limit_h_max 18
_diffrn_reflns_limit_h_min -19
_diffrn_reflns_limit_k_max 13
_diffrn_reflns_limit_k_min -15
_diffrn_reflns_limit_l_max 20
_diffrn_reflns_limit_l_min -16
_diffrn_reflns_number 25829
_diffrn_reflns_theta_full 25.00
_diffrn_reflns_theta_max 30.49
_diffrn_reflns_theta_min 1.86
_diffrn_standards_decay_% 0
_diffrn_standards_number 0
_exptl_absorpt_coefficient_mu 0.713
_exptl_absorpt_correction_T_max 0.7461
_exptl_absorpt_correction_T_min 0.6314
_exptl_absorpt_correction_type multi-scan
_exptl_absorpt_process_details SADABS
_exptl_crystal_colour colourless
_exptl_crystal_density_diffrn 1.233
_exptl_crystal_density_meas 1.23
_exptl_crystal_density_method 'not measured'
_exptl_crystal_description prism
_exptl_crystal_F_000 856
_exptl_crystal_size_max 0.53
_exptl_crystal_size_mid 0.33
_exptl_crystal_size_min 0.18
_refine_diff_density_max 1.146
_refine_diff_density_min -0.732
_refine_diff_density_rms 0.082
_refine_ls_extinction_method none
_refine_ls_goodness_of_fit_ref 1.181
_refine_ls_hydrogen_treatment riding
_refine_ls_matrix_type full
_refine_ls_number_parameters 234
_refine_ls_number_reflns 6157
_refine_ls_number_restraints 0
_refine_ls_restrained_S_all 1.181
_refine_ls_R_factor_all 0.0391
_refine_ls_R_factor_gt 0.0364
_refine_ls_shift/su_max 0.001
_refine_ls_shift/su_mean 0.000
_refine_ls_structure_factor_coef Fsqd
_refine_ls_weighting_details 'calc w=1/[\s^2^(Fo^2^)+(0.0313P)^2^+1.6235P] where P=(Fo^2^+2Fc^2^)/3'
_refine_ls_weighting_scheme calc
_refine_ls_wR_factor_gt 0.0831
_refine_ls_wR_factor_ref 0.0843
_reflns_number_gt 5864
_reflns_number_total 6157
_reflns_threshold_expression >2sigma(I)
_cod_data_source_file ic900740n_si_001_1.cif
_cod_data_source_block po8064_InL2N
_cod_depositor_comments
;
The following automatic conversions were performed:

'_symmetry_cell_setting' value 'Monoclinic' changed to 'monoclinic'
according to the built-in table from CIF Core dictionary named
'cif_core.dic' version 2.4.1 from 2010-06-29.

Automatic conversion script
Id: cif_fix_values 1646 2011-03-28 12:23:43Z adriana 
;
_cod_database_code 4314499

loop_
_symmetry_equiv_pos_as_xyz
'x, y, z'
'-x+1/2, y, -z+1/2'
'-x, -y, -z'
'x-1/2, -y, z-1/2'

loop_
_atom_site_label
_atom_site_type_symbol
_atom_site_fract_x
_atom_site_fract_y
_atom_site_fract_z
_atom_site_U_iso_or_equiv
_atom_site_adp_type
_atom_site_occupancy
_atom_site_symmetry_multiplicity
_atom_site_calc_flag
_atom_site_refinement_flags
_atom_site_disorder_assembly
_atom_site_disorder_group
C1 C 0.38529(15) 0.3199(2) 0.58325(14) 0.0236(4) Uani 1 1 d . . .
H1A H 0.4336 0.3311 0.5345 0.028 Uiso 1 1 calc R . .
H1B H 0.3680 0.4018 0.6065 0.028 Uiso 1 1 calc R . .
C2 C 0.43502(14) 0.24561(18) 0.66370(13) 0.0196(4) Uani 1 1 d . A .
H2 H 0.4434 0.1595 0.6427 0.024 Uiso 1 1 calc R . .
C3 C 0.53911(15) 0.2994(2) 0.68973(15) 0.0262(4) Uani 1 1 d . . .
C4 C 0.58387(18) 0.2280(3) 0.7712(2) 0.0462(7) Uani 1 1 d . . .
H4A H 0.6491 0.2615 0.7886 0.069 Uiso 1 1 calc R . .
H4B H 0.5907 0.1421 0.7538 0.069 Uiso 1 1 calc R . .
H4C H 0.5407 0.2344 0.8236 0.069 Uiso 1 1 calc R . .
C5 C 0.53305(18) 0.4336(2) 0.7165(2) 0.0393(6) Uani 1 1 d . . .
H5A H 0.4863 0.4433 0.7658 0.059 Uiso 1 1 calc R . .
H5B H 0.5105 0.4816 0.6625 0.059 Uiso 1 1 calc R . .
H5C H 0.5985 0.4622 0.7383 0.059 Uiso 1 1 calc R . .
C6 C 0.60728(17) 0.2847(3) 0.60849(19) 0.0388(6) Uani 1 1 d . . .
H6A H 0.6751 0.3061 0.6285 0.058 Uiso 1 1 calc R . .
H6B H 0.5850 0.3387 0.5579 0.058 Uiso 1 1 calc R . .
H6C H 0.6054 0.1999 0.5871 0.058 Uiso 1 1 calc R . .
C7 C 0.31261(16) 0.1668(2) 0.42837(14) 0.0275(4) Uani 1 1 d . . .
C8 C 0.39390(19) 0.0776(2) 0.46118(17) 0.0369(5) Uani 1 1 d . . .
H8A H 0.3706 0.0290 0.5127 0.055 Uiso 1 1 calc R . .
H8B H 0.4530 0.1235 0.4815 0.055 Uiso 1 1 calc R . .
H8C H 0.4101 0.0233 0.4102 0.055 Uiso 1 1 calc R . .
C9 C 0.2246(2) 0.0933(3) 0.38784(17) 0.0422(6) Uani 1 1 d . . .
H9A H 0.2476 0.0366 0.3410 0.063 Uiso 1 1 calc R . .
H9B H 0.1757 0.1491 0.3594 0.063 Uiso 1 1 calc R . .
H9C H 0.1943 0.0471 0.4372 0.063 Uiso 1 1 calc R . .
C10 C 0.3549(2) 0.2483(3) 0.35358(16) 0.0399(6) Uani 1 1 d . . .
H10A H 0.4066 0.3009 0.3813 0.060 Uiso 1 1 calc R . .
H10B H 0.3020 0.2990 0.3258 0.060 Uiso 1 1 calc R . .
H10C H 0.3831 0.1972 0.3059 0.060 Uiso 1 1 calc R . .
C11 C 0.18406(18) 0.3730(2) 0.50909(17) 0.0313(5) Uani 1 1 d . . .
C120 C 0.0775(5) 0.3096(7) 0.5049(12) 0.044(2) Uani 0.51(3) 1 d P A 1
H12A H 0.0261 0.3725 0.4991 0.066 Uiso 0.51(3) 1 calc PR A 1
H12B H 0.0689 0.2628 0.5616 0.066 Uiso 0.51(3) 1 calc PR A 1
H12C H 0.0721 0.2548 0.4515 0.066 Uiso 0.51(3) 1 calc PR A 1
C121 C 0.0940(7) 0.3226(9) 0.4559(13) 0.050(3) Uani 0.49(3) 1 d P A 2
H12D H 0.0427 0.3855 0.4510 0.076 Uiso 0.49(3) 1 calc PR A 2
H12E H 0.0687 0.2516 0.4886 0.076 Uiso 0.49(3) 1 calc PR A 2
H12F H 0.1126 0.2982 0.3939 0.076 Uiso 0.49(3) 1 calc PR A 2
C130 C 0.2329(17) 0.4760(15) 0.4436(11) 0.039(3) Uani 0.46(5) 1 d P A 1
H13A H 0.2442 0.4409 0.3827 0.058 Uiso 0.46(5) 1 calc PR A 1
H13B H 0.2960 0.5033 0.4720 0.058 Uiso 0.46(5) 1 calc PR A 1
H13C H 0.1879 0.5457 0.4366 0.058 Uiso 0.46(5) 1 calc PR A 1
C131 C 0.1977(19) 0.4518(15) 0.4318(9) 0.050(3) Uani 0.54(5) 1 d P A 2
H13D H 0.1542 0.5229 0.4361 0.075 Uiso 0.54(5) 1 calc PR A 2
H13E H 0.1815 0.4075 0.3745 0.075 Uiso 0.54(5) 1 calc PR A 2
H13F H 0.2666 0.4789 0.4321 0.075 Uiso 0.54(5) 1 calc PR A 2
C14 C 0.1720(2) 0.4421(3) 0.59908(19) 0.0469(7) Uani 1 1 d . A .
H14A H 0.1162 0.4988 0.5919 0.070 Uiso 1 1 calc R . .
H14B H 0.2325 0.4879 0.6146 0.070 Uiso 1 1 calc R . .
H14C H 0.1594 0.3840 0.6487 0.070 Uiso 1 1 calc R . .
C15 C 0.2095(2) -0.1885(3) 0.57241(18) 0.0410(6) Uani 1 1 d . . .
H15A H 0.2378 -0.1213 0.5375 0.061 Uiso 1 1 calc R . .
H15B H 0.1549 -0.2255 0.5358 0.061 Uiso 1 1 calc R . .
H15C H 0.2606 -0.2501 0.5858 0.061 Uiso 1 1 calc R . .
C16 C 0.11270(19) -0.2639(2) 0.7469(2) 0.0397(6) Uani 1 1 d . . .
H16A H 0.1662 -0.3223 0.7599 0.060 Uiso 1 1 calc R . .
H16B H 0.0605 -0.3031 0.7085 0.060 Uiso 1 1 calc R . .
H16C H 0.0855 -0.2367 0.8050 0.060 Uiso 1 1 calc R . .
N1 N 0.2500 -0.0518(2) 0.7500 0.0206(5) Uani 1 2 d S . .
O1 O 0.23166(10) 0.15695(13) 0.59668(9) 0.0201(3) Uani 1 1 d . . .
O2 O 0.37476(10) 0.24579(13) 0.73971(9) 0.0207(3) Uani 1 1 d . . .
Si1 Si 0.16231(5) -0.12848(5) 0.68367(5) 0.02636(13) Uani 1 1 d . . .
P1 P 0.27512(4) 0.24969(5) 0.53261(3) 0.01945(11) Uani 1 1 d . A .
In1 In 0.2500 0.139865(16) 0.7500 0.01508(6) Uani 1 2 d S . .
C17 C 0.05374(18) -0.0301(2) 0.6538(2) 0.0456(7) Uani 1 1 d . . .
H17A H 0.0201 -0.0089 0.7103 0.068 Uiso 1 1 calc R . .
H17B H 0.0079 -0.0741 0.6117 0.068 Uiso 1 1 calc R . .
H17C H 0.0760 0.0446 0.6239 0.068 Uiso 1 1 calc R . .

loop_
_atom_site_aniso_label
_atom_site_aniso_U_11
_atom_site_aniso_U_22
_atom_site_aniso_U_33
_atom_site_aniso_U_23
_atom_site_aniso_U_13
_atom_site_aniso_U_12
C1 0.0219(9) 0.0228(10) 0.0260(9) 0.0027(8) -0.0005(7) -0.0069(8)
C2 0.0181(8) 0.0189(10) 0.0219(9) -0.0005(7) 0.0012(7) -0.0033(7)
C3 0.0175(9) 0.0286(11) 0.0326(10) 0.0010(9) 0.0011(8) -0.0064(8)
C4 0.0232(11) 0.0631(19) 0.0511(16) 0.0168(14) -0.0116(11) -0.0126(12)
C5 0.0317(12) 0.0341(14) 0.0521(15) -0.0135(12) 0.0013(11) -0.0137(10)
C6 0.0240(11) 0.0444(15) 0.0487(14) -0.0055(12) 0.0114(10) -0.0081(10)
C7 0.0281(10) 0.0336(12) 0.0209(9) -0.0020(9) 0.0027(8) -0.0059(9)
C8 0.0409(13) 0.0352(14) 0.0350(12) -0.0097(10) 0.0061(10) 0.0048(11)
C9 0.0428(14) 0.0572(17) 0.0268(11) -0.0121(11) 0.0033(10) -0.0191(13)
C10 0.0406(13) 0.0540(17) 0.0259(11) 0.0036(11) 0.0105(10) -0.0095(12)
C11 0.0307(11) 0.0229(11) 0.0396(12) 0.0057(9) -0.0078(9) 0.0016(9)
C120 0.024(3) 0.038(3) 0.069(7) 0.006(4) -0.008(3) 0.001(2)
C121 0.029(3) 0.044(4) 0.077(8) -0.001(5) -0.017(4) 0.010(3)
C130 0.049(7) 0.028(5) 0.041(4) 0.020(3) 0.011(4) 0.006(4)
C131 0.058(8) 0.041(5) 0.050(4) 0.020(3) 0.003(4) 0.004(5)
C14 0.0580(17) 0.0409(16) 0.0426(14) 0.0114(12) 0.0123(12) 0.0261(13)
C15 0.0548(16) 0.0320(14) 0.0364(13) -0.0070(11) 0.0054(11) -0.0051(12)
C16 0.0377(13) 0.0269(13) 0.0552(16) -0.0016(11) 0.0114(11) -0.0132(10)
N1 0.0201(10) 0.0149(11) 0.0270(11) 0.000 0.0032(9) 0.000
O1 0.0213(6) 0.0194(7) 0.0195(6) 0.0005(5) 0.0002(5) -0.0039(5)
O2 0.0165(6) 0.0238(7) 0.0218(7) -0.0019(5) 0.0019(5) -0.0058(5)
Si1 0.0257(3) 0.0165(3) 0.0371(3) -0.0040(2) 0.0037(2) -0.0043(2)
P1 0.0192(2) 0.0196(3) 0.0194(2) 0.00262(18) -0.00046(18) -0.00281(18)
In1 0.01436(9) 0.01339(10) 0.01754(9) 0.000 0.00137(6) 0.000
C17 0.0285(12) 0.0288(13) 0.078(2) -0.0053(13) -0.0121(12) -0.0052(10)

loop_
_atom_type_symbol
_atom_type_description
_atom_type_scat_dispersion_real
_atom_type_scat_dispersion_imag
_atom_type_scat_source
C C 0.0033 0.0016 'International Tables Vol C Tables 4.2.6.8 and 6.1.1.4'
H H 0.0000 0.0000 'International Tables Vol C Tables 4.2.6.8 and 6.1.1.4'
N N 0.0061 0.0033 'International Tables Vol C Tables 4.2.6.8 and 6.1.1.4'
O O 0.0106 0.0060 'International Tables Vol C Tables 4.2.6.8 and 6.1.1.4'
Si Si 0.0817 0.0704 'International Tables Vol C Tables 4.2.6.8 and 6.1.1.4'
P P 0.1023 0.0942 'International Tables Vol C Tables 4.2.6.8 and 6.1.1.4'
In In -0.7276 1.3100 'International Tables Vol C Tables 4.2.6.8 and 6.1.1.4'

loop_
_geom_angle_atom_site_label_1
_geom_angle_atom_site_label_2
_geom_angle_atom_site_label_3
_geom_angle
_geom_angle_site_symmetry_1
_geom_angle_site_symmetry_3
_geom_angle_publ_flag
C2 C1 P1 114.00(14) . . ?
C2 C1 H1A 108.8 . . ?
P1 C1 H1A 108.8 . . ?
C2 C1 H1B 108.8 . . ?
P1 C1 H1B 108.8 . . ?
H1A C1 H1B 107.6 . . ?
O2 C2 C1 109.98(16) . . ?
O2 C2 C3 111.09(16) . . ?
C1 C2 C3 110.07(16) . . ?
O2 C2 H2 108.5 . . ?
C1 C2 H2 108.5 . . ?
C3 C2 H2 108.5 . . ?
C4 C3 C5 108.8(2) . . ?
C4 C3 C6 108.0(2) . . ?
C5 C3 C6 109.7(2) . . ?
C4 C3 C2 108.70(18) . . ?
C5 C3 C2 111.63(18) . . ?
C6 C3 C2 109.93(18) . . ?
C3 C4 H4A 109.5 . . ?
C3 C4 H4B 109.5 . . ?
H4A C4 H4B 109.5 . . ?
C3 C4 H4C 109.5 . . ?
H4A C4 H4C 109.5 . . ?
H4B C4 H4C 109.5 . . ?
C3 C5 H5A 109.5 . . ?
C3 C5 H5B 109.5 . . ?
H5A C5 H5B 109.5 . . ?
C3 C5 H5C 109.5 . . ?
H5A C5 H5C 109.5 . . ?
H5B C5 H5C 109.5 . . ?
C3 C6 H6A 109.5 . . ?
C3 C6 H6B 109.5 . . ?
H6A C6 H6B 109.5 . . ?
C3 C6 H6C 109.5 . . ?
H6A C6 H6C 109.5 . . ?
H6B C6 H6C 109.5 . . ?
C8 C7 C10 107.9(2) . . ?
C8 C7 C9 108.7(2) . . ?
C10 C7 C9 109.99(19) . . ?
C8 C7 P1 106.09(15) . . ?
C10 C7 P1 114.43(17) . . ?
C9 C7 P1 109.59(16) . . ?
C7 C8 H8A 109.5 . . ?
C7 C8 H8B 109.5 . . ?
H8A C8 H8B 109.5 . . ?
C7 C8 H8C 109.5 . . ?
H8A C8 H8C 109.5 . . ?
H8B C8 H8C 109.5 . . ?
C7 C9 H9A 109.5 . . ?
C7 C9 H9B 109.5 . . ?
H9A C9 H9B 109.5 . . ?
C7 C9 H9C 109.5 . . ?
H9A C9 H9C 109.5 . . ?
H9B C9 H9C 109.5 . . ?
C7 C10 H10A 109.5 . . ?
C7 C10 H10B 109.5 . . ?
H10A C10 H10B 109.5 . . ?
C7 C10 H10C 109.5 . . ?
H10A C10 H10C 109.5 . . ?
H10B C10 H10C 109.5 . . ?
C131 C11 C121 87.1(14) . . ?
C131 C11 C14 113.1(7) . . ?
C121 C11 C14 120.2(7) . . ?
C131 C11 C120 112.1(12) . . ?
C121 C11 C120 28.3(4) . . ?
C14 C11 C120 96.9(6) . . ?
C131 C11 C130 19.9(6) . . ?
C121 C11 C130 107.0(12) . . ?
C14 C11 C130 102.4(7) . . ?
C120 C11 C130 131.6(10) . . ?
C131 C11 P1 118.6(7) . . ?
C121 C11 P1 110.0(3) . . ?
C14 C11 P1 107.43(16) . . ?
C120 C11 P1 106.4(3) . . ?
C130 C11 P1 109.2(6) . . ?
C11 C120 H12A 109.5 . . ?
C11 C120 H12B 109.5 . . ?
C11 C120 H12C 109.5 . . ?
C11 C121 H12D 109.5 . . ?
C11 C121 H12E 109.5 . . ?
H12D C121 H12E 109.5 . . ?
C11 C121 H12F 109.5 . . ?
H12D C121 H12F 109.5 . . ?
H12E C121 H12F 109.5 . . ?
C11 C130 H13A 109.5 . . ?
C11 C130 H13B 109.5 . . ?
C11 C130 H13C 109.5 . . ?
C11 C131 H13D 109.5 . . ?
C11 C131 H13E 109.5 . . ?
H13D C131 H13E 109.5 . . ?
C11 C131 H13F 109.5 . . ?
H13D C131 H13F 109.5 . . ?
H13E C131 H13F 109.5 . . ?
C11 C14 H14A 109.5 . . ?
C11 C14 H14B 109.5 . . ?
H14A C14 H14B 109.5 . . ?
C11 C14 H14C 109.5 . . ?
H14A C14 H14C 109.5 . . ?
H14B C14 H14C 109.5 . . ?
Si1 C15 H15A 109.5 . . ?
Si1 C15 H15B 109.5 . . ?
H15A C15 H15B 109.5 . . ?
Si1 C15 H15C 109.5 . . ?
H15A C15 H15C 109.5 . . ?
H15B C15 H15C 109.5 . . ?
Si1 C16 H16A 109.5 . . ?
Si1 C16 H16B 109.5 . . ?
H16A C16 H16B 109.5 . . ?
Si1 C16 H16C 109.5 . . ?
H16A C16 H16C 109.5 . . ?
H16B C16 H16C 109.5 . . ?
Si1 N1 Si1 121.39(14) . 2_556 ?
Si1 N1 In1 119.31(7) . . ?
Si1 N1 In1 119.31(7) 2_556 . ?
P1 O1 In1 129.56(8) . . ?
C2 O2 In1 124.28(12) . . ?
N1 Si1 C17 111.62(11) . . ?
N1 Si1 C15 113.59(9) . . ?
C17 Si1 C15 107.30(14) . . ?
N1 Si1 C16 111.47(11) . . ?
C17 Si1 C16 106.01(13) . . ?
C15 Si1 C16 106.40(12) . . ?
O1 P1 C1 111.87(9) . . ?
O1 P1 C7 107.32(9) . . ?
C1 P1 C7 106.92(10) . . ?
O1 P1 C11 109.31(10) . . ?
C1 P1 C11 107.23(10) . . ?
C7 P1 C11 114.25(11) . . ?
O2 In1 O2 111.40(8) . 2_556 ?
O2 In1 N1 124.30(4) . . ?
O2 In1 N1 124.30(4) 2_556 . ?
O2 In1 O1 88.08(5) . 2_556 ?
O2 In1 O1 86.50(5) 2_556 2_556 ?
N1 In1 O1 94.81(4) . 2_556 ?
O2 In1 O1 86.50(5) . . ?
O2 In1 O1 88.08(5) 2_556 . ?
N1 In1 O1 94.81(4) . . ?
O1 In1 O1 170.38(7) 2_556 . ?
Si1 C17 H17A 109.5 . . ?
Si1 C17 H17B 109.5 . . ?
H17A C17 H17B 109.5 . . ?
Si1 C17 H17C 109.5 . . ?
H17A C17 H17C 109.5 . . ?
H17B C17 H17C 109.5 . . ?

loop_
_geom_bond_atom_site_label_1
_geom_bond_atom_site_label_2
_geom_bond_distance
_geom_bond_site_symmetry_2
_geom_bond_publ_flag
C1 C2 1.553(3) . ?
C1 P1 1.808(2) . ?
C1 H1A 0.9900 . ?
C1 H1B 0.9900 . ?
C2 O2 1.397(2) . ?
C2 C3 1.560(3) . ?
C2 H2 1.0000 . ?
C3 C4 1.522(3) . ?
C3 C5 1.524(3) . ?
C3 C6 1.534(3) . ?
C4 H4A 0.9800 . ?
C4 H4B 0.9800 . ?
C4 H4C 0.9800 . ?
C5 H5A 0.9800 . ?
C5 H5B 0.9800 . ?
C5 H5C 0.9800 . ?
C6 H6A 0.9800 . ?
C6 H6B 0.9800 . ?
C6 H6C 0.9800 . ?
C7 C8 1.533(3) . ?
C7 C10 1.533(3) . ?
C7 C9 1.536(3) . ?
C7 P1 1.851(2) . ?
C8 H8A 0.9800 . ?
C8 H8B 0.9800 . ?
C8 H8C 0.9800 . ?
C9 H9A 0.9800 . ?
C9 H9B 0.9800 . ?
C9 H9C 0.9800 . ?
C10 H10A 0.9800 . ?
C10 H10B 0.9800 . ?
C10 H10C 0.9800 . ?
C11 C131 1.432(12) . ?
C11 C121 1.519(8) . ?
C11 C14 1.523(4) . ?
C11 C120 1.601(7) . ?
C11 C130 1.633(15) . ?
C11 P1 1.852(2) . ?
C120 H12A 0.9800 . ?
C120 H12B 0.9800 . ?
C120 H12C 0.9800 . ?
C121 H12D 0.9800 . ?
C121 H12E 0.9800 . ?
C121 H12F 0.9800 . ?
C130 H13A 0.9800 . ?
C130 H13B 0.9800 . ?
C130 H13C 0.9800 . ?
C131 H13D 0.9800 . ?
C131 H13E 0.9800 . ?
C131 H13F 0.9800 . ?
C14 H14A 0.9800 . ?
C14 H14B 0.9800 . ?
C14 H14C 0.9800 . ?
C15 Si1 1.878(3) . ?
C15 H15A 0.9800 . ?
C15 H15B 0.9800 . ?
C15 H15C 0.9800 . ?
C16 Si1 1.882(2) . ?
C16 H16A 0.9800 . ?
C16 H16B 0.9800 . ?
C16 H16C 0.9800 . ?
N1 Si1 1.7167(13) . ?
N1 Si1 1.7167(13) 2_556 ?
N1 In1 2.101(2) . ?
O1 P1 1.5121(14) . ?
O1 In1 2.2337(13) . ?
O2 In1 2.0604(13) . ?
Si1 C17 1.860(3) . ?
In1 O2 2.0604(13) 2_556 ?
In1 O1 2.2337(13) 2_556 ?
C17 H17A 0.9800 . ?
C17 H17B 0.9800 . ?
C17 H17C 0.9800 . ?

loop_
_geom_torsion_atom_site_label_1
_geom_torsion_atom_site_label_2
_geom_torsion_atom_site_label_3
_geom_torsion_atom_site_label_4
_geom_torsion
_geom_torsion_site_symmetry_1
_geom_torsion_site_symmetry_2
_geom_torsion_site_symmetry_3
_geom_torsion_site_symmetry_4
_geom_torsion_publ_flag
P1 C1 C2 O2 -68.31(19) . . . . ?
P1 C1 C2 C3 168.97(14) . . . . ?
O2 C2 C3 C4 55.6(2) . . . . ?
C1 C2 C3 C4 177.7(2) . . . . ?
O2 C2 C3 C5 -64.5(2) . . . . ?
C1 C2 C3 C5 57.6(2) . . . . ?
O2 C2 C3 C6 173.57(19) . . . . ?
C1 C2 C3 C6 -64.4(2) . . . . ?
C1 C2 O2 In1 77.03(18) . . . . ?
C3 C2 O2 In1 -160.86(13) . . . . ?
Si1 N1 Si1 C17 159.68(12) 2_556 . . . ?
In1 N1 Si1 C17 -20.32(12) . . . . ?
Si1 N1 Si1 C15 -78.84(11) 2_556 . . . ?
In1 N1 Si1 C15 101.16(11) . . . . ?
Si1 N1 Si1 C16 41.34(9) 2_556 . . . ?
In1 N1 Si1 C16 -138.66(9) . . . . ?
In1 O1 P1 C1 22.31(14) . . . . ?
In1 O1 P1 C7 139.29(11) . . . . ?
In1 O1 P1 C11 -96.30(12) . . . . ?
C2 C1 P1 O1 19.87(18) . . . . ?
C2 C1 P1 C7 -97.36(16) . . . . ?
C2 C1 P1 C11 139.71(16) . . . . ?
C8 C7 P1 O1 -63.52(17) . . . . ?
C10 C7 P1 O1 177.69(16) . . . . ?
C9 C7 P1 O1 53.6(2) . . . . ?
C8 C7 P1 C1 56.67(18) . . . . ?
C10 C7 P1 C1 -62.12(19) . . . . ?
C9 C7 P1 C1 173.80(18) . . . . ?
C8 C7 P1 C11 175.12(16) . . . . ?
C10 C7 P1 C11 56.3(2) . . . . ?
C9 C7 P1 C11 -67.7(2) . . . . ?
C131 C11 P1 O1 -163.1(12) . . . . ?
C121 C11 P1 O1 -65.3(9) . . . . ?
C14 C11 P1 O1 67.20(19) . . . . ?
C120 C11 P1 O1 -35.7(7) . . . . ?
C130 C11 P1 O1 177.5(9) . . . . ?
C131 C11 P1 C1 75.4(12) . . . . ?
C121 C11 P1 C1 173.3(9) . . . . ?
C14 C11 P1 C1 -54.3(2) . . . . ?
C120 C11 P1 C1 -157.2(7) . . . . ?
C130 C11 P1 C1 56.1(9) . . . . ?
C131 C11 P1 C7 -42.9(12) . . . . ?
C121 C11 P1 C7 55.0(9) . . . . ?
C14 C11 P1 C7 -172.54(17) . . . . ?
C120 C11 P1 C7 84.6(7) . . . . ?
C130 C11 P1 C7 -62.2(9) . . . . ?
C2 O2 In1 O2 -117.84(15) . . . 2_556 ?
C2 O2 In1 N1 62.16(15) . . . . ?
C2 O2 In1 O1 156.67(15) . . . 2_556 ?
C2 O2 In1 O1 -31.28(14) . . . . ?
Si1 N1 In1 O2 -135.07(5) . . . . ?
Si1 N1 In1 O2 44.93(5) 2_556 . . . ?
Si1 N1 In1 O2 44.93(5) . . . 2_556 ?
Si1 N1 In1 O2 -135.07(5) 2_556 . . 2_556 ?
Si1 N1 In1 O1 133.97(4) . . . 2_556 ?
Si1 N1 In1 O1 -46.03(4) 2_556 . . 2_556 ?
Si1 N1 In1 O1 -46.03(4) . . . . ?
Si1 N1 In1 O1 133.97(4) 2_556 . . . ?
P1 O1 In1 O2 -19.51(11) . . . . ?
P1 O1 In1 O2 92.07(11) . . . 2_556 ?
P1 O1 In1 N1 -143.67(10) . . . . ?
P1 O1 In1 O1 36.33(10) . . . 2_556 ?
